data_2103806
loop_
_publ_author_name
'Bowes, Katharine F.'
'Ferguson, George'
'Lough, Alan J.'
'Zakaria, Choudhury M.'
'Glidewell, Christopher'

_publ_section_title
;
 Phosphonoacetic acid as a building block in supramolecular chemistry:
 salts with organic polyamines
;
_journal_issue 1
_journal_name_full 'Acta Crystallographica Section B'
_journal_page_first 87
_journal_page_last 99
_journal_paper_doi 10.1107/S010876810201858X
_journal_volume 59
_journal_year 2003
_chemical_formula_moiety '2(C13 H28 N2) 2(C2 H3 O5 P), 1.58(H2 O) 0.70(C H4 O)'
_chemical_formula_sum 'C30.7 H68 N4 O12.3 P2'
_chemical_formula_weight 745.67
_chemical_name_systematic
;
1,3-trimethylenedipiperidine--phosphonoacetic acid (1/1)
methanol/water solvate
;
_space_group_IT_number 2
_symmetry_cell_setting triclinic
_symmetry_space_group_name_Hall '-P 1'
_symmetry_space_group_name_H-M 'P -1'
_atom_sites_solution_hydrogens geom
_atom_sites_solution_primary direct
_atom_sites_solution_secondary difmap
_cell_angle_alpha 96.9260(17)
_cell_angle_beta 109.4140(16)
_cell_angle_gamma 105.4830(15)
_cell_formula_units_Z 2
_cell_length_a 11.7486(3)
_cell_length_b 13.3913(4)
_cell_length_c 13.8206(5)
_cell_measurement_reflns_used 8765
_cell_measurement_temperature 150.0(10)
_cell_measurement_theta_max 27.60
_cell_measurement_theta_min 3.06
_cell_volume 1923.20(11)
_computing_cell_refinement 'DENZO-SMN (Otwinowski & Minor, 1997)'
_computing_data_collection 'Kappa-CCD server software (Nonius, 1997)'
_computing_data_reduction 'DENZO-SMN (Otwinowski & Minor, 1997)'
_computing_molecular_graphics ' PLATON (Spek, 2002)'
_computing_publication_material 'SHELXL-97 (Sheldrick, 1997a) and PRPKAPPA (Ferguson, 1999)'
_computing_structure_refinement 'SHELXL-97 (Sheldrick, 1997a)'
_computing_structure_solution 'SHELXS-97 (Sheldrick, 1997b)'
_diffrn_ambient_temperature 150.0(10)
_diffrn_measured_fraction_theta_full 0.983
_diffrn_measured_fraction_theta_max 0.983
_diffrn_measurement_device_type Kappa-CCD
_diffrn_measurement_method '\f scans, and \w scans with \k offsets'
_diffrn_radiation_monochromator graphite
_diffrn_radiation_source 'fine-focus sealed X-ray tube'
_diffrn_radiation_type 'Mo K\a'
_diffrn_radiation_wavelength 0.71073
_diffrn_reflns_av_R_equivalents 0.108
_diffrn_reflns_av_sigmaI/netI 0.1259
_diffrn_reflns_limit_h_max 15
_diffrn_reflns_limit_h_min -15
_diffrn_reflns_limit_k_max 17
_diffrn_reflns_limit_k_min -17
_diffrn_reflns_limit_l_max 17
_diffrn_reflns_limit_l_min -17
_diffrn_reflns_number 24179
_diffrn_reflns_theta_full 27.60
_diffrn_reflns_theta_max 27.60
_diffrn_reflns_theta_min 3.06
_diffrn_standards_decay_% 0
_exptl_absorpt_coefficient_mu 0.176
_exptl_absorpt_correction_type none
_exptl_crystal_colour colourless
_exptl_crystal_density_diffrn 1.288
_exptl_crystal_density_method 'not measured'
_exptl_crystal_description plate
_exptl_crystal_F_000 805
_exptl_crystal_size_max 0.16
_exptl_crystal_size_mid 0.10
_exptl_crystal_size_min 0.06
_refine_diff_density_max 0.683
_refine_diff_density_min -0.433
_refine_ls_extinction_coef 0.028(4)
_refine_ls_extinction_expression Fc^*^=kFc[1+0.001xFc^2^\l^3^/sin(2\q)]^-1/4^
_refine_ls_extinction_method SHELXL
_refine_ls_goodness_of_fit_ref 1.030
_refine_ls_hydrogen_treatment constr
_refine_ls_matrix_type full
_refine_ls_number_parameters 466
_refine_ls_number_reflns 8765
_refine_ls_number_restraints 0
_refine_ls_restrained_S_all 1.030
_refine_ls_R_factor_all 0.1350
_refine_ls_R_factor_gt 0.0796
_refine_ls_shift/su_max 0.000
_refine_ls_shift/su_mean 0.000
_refine_ls_structure_factor_coef Fsqd
_refine_ls_weighting_details 'w=1/[\s^2^(Fo^2^)+(0.0954P)^2^+1.4703P] where P=(Fo^2^+2Fc^2^)/3'
_refine_ls_weighting_scheme calc
_refine_ls_wR_factor_gt 0.1965
_refine_ls_wR_factor_ref 0.2279
_reflns_number_gt 5307
_reflns_number_total 8765
_reflns_threshold_expression >2\s(I)
_cod_data_source_file bm0057.cif
_cod_data_source_block III
_cod_original_cell_volume 1923.20(10)
_cod_database_code 2103806
_cod_database_fobs_code 2103806

loop_
_symmetry_equiv_pos_as_xyz
'x, y, z'
'-x, -y, -z'

loop_
_atom_site_label
_atom_site_fract_x
_atom_site_fract_y
_atom_site_fract_z
_atom_site_U_iso_or_equiv
_atom_site_adp_type
_atom_site_calc_flag
_atom_site_refinement_flags
_atom_site_occupancy
_atom_site_type_symbol
N11 0.1531(3) 0.3251(3) 0.0767(2) 0.0333(7) Uani d . 1 N
N21 0.0254(3) -0.3591(3) -0.4688(2) 0.0331(7) Uani d . 1 N
C12 0.1184(4) 0.2895(3) -0.0388(3) 0.0387(9) Uani d . 1 C
C13 0.1752(4) 0.2036(3) -0.0620(3) 0.0348(9) Uani d . 1 C
C14 0.1365(4) 0.1096(3) -0.0148(3) 0.0317(8) Uani d . 1 C
C15 0.1763(4) 0.1503(3) 0.1032(3) 0.0347(9) Uani d . 1 C
C16 0.1182(4) 0.2345(3) 0.1258(3) 0.0361(9) Uani d . 1 C
C17 0.1906(4) 0.0212(3) -0.0365(3) 0.0336(8) Uani d . 1 C
C18 0.1463(4) -0.0309(3) -0.1532(3) 0.0363(9) Uani d . 1 C
C22 0.1669(4) -0.3247(4) -0.4098(3) 0.0383(9) Uani d . 1 C
C23 0.2016(4) -0.2711(3) -0.2955(3) 0.0340(8) Uani d . 1 C
C24 0.1521(4) -0.1776(3) -0.2869(3) 0.0342(9) Uani d . 1 C
C25 0.0084(4) -0.2162(3) -0.3499(3) 0.0352(9) Uani d . 1 C
C26 -0.0241(4) -0.2682(3) -0.4650(3) 0.0380(9) Uani d . 1 C
C27 0.1899(4) -0.1263(3) -0.1705(3) 0.0338(9) Uani d . 1 C
N31 0.5461(3) 0.7212(3) 0.4435(2) 0.0326(7) Uani d . 1 N
N41 0.5875(3) 1.3930(3) 0.9766(2) 0.0320(7) Uani d . 1 N
C32 0.5858(4) 0.6853(3) 0.5441(3) 0.0364(9) Uani d . 1 C
C33 0.5413(4) 0.7384(3) 0.6215(3) 0.0351(9) Uani d . 1 C
C34 0.5901(4) 0.8598(3) 0.6428(3) 0.0310(8) Uani d . 1 C
C35 0.5576(4) 0.8948(3) 0.5380(3) 0.0320(8) Uani d . 1 C
C36 0.6008(4) 0.8387(3) 0.4622(3) 0.0355(9) Uani d . 1 C
C37 0.5334(4) 0.9081(3) 0.7144(3) 0.0352(9) Uani d . 1 C
C38 0.5949(4) 1.0274(3) 0.7633(3) 0.0343(9) Uani d . 1 C
C42 0.6607(4) 1.3771(3) 0.9094(3) 0.0318(8) Uani d . 1 C
C43 0.5991(4) 1.2661(3) 0.8362(3) 0.0311(8) Uani d . 1 C
C44 0.5890(4) 1.1782(3) 0.8975(3) 0.0305(8) Uani d . 1 C
C45 0.5142(4) 1.1985(3) 0.9646(3) 0.0340(9) Uani d . 1 C
C46 0.5734(4) 1.3086(3) 1.0377(3) 0.0322(8) Uani d . 1 C
C47 0.5253(4) 1.0657(3) 0.8283(3) 0.0357(9) Uani d . 1 C
P1 0.17183(9) 0.55017(8) 0.33192(8) 0.0302(3) Uani d . 1 P
O11 -0.1422(2) 0.4767(2) 0.1523(2) 0.0369(6) Uani d . 1 O
O12 -0.0356(3) 0.3959(3) 0.0839(2) 0.0486(8) Uani d . 1 O
O13 0.2218(3) 0.4558(2) 0.3094(2) 0.0374(7) Uani d . 1 O
O14 0.0817(3) 0.5163(2) 0.3868(2) 0.0349(6) Uani d . 1 O
O15 0.2810(3) 0.6535(2) 0.3852(2) 0.0361(6) Uani d . 1 O
C1 -0.0407(4) 0.4728(3) 0.1420(3) 0.0338(9) Uani d . 1 C
C2 0.0796(4) 0.5660(3) 0.2036(3) 0.0374(9) Uani d . 1 C
P2 0.70208(9) 0.60565(8) 0.25323(8) 0.0310(3) Uani d . 1 P
O21 0.4499(3) 0.5105(2) 0.3196(2) 0.0385(7) Uani d . 1 O
O22 0.4122(3) 0.4020(2) 0.1680(2) 0.0360(6) Uani d . 1 O
O23 0.8468(3) 0.6136(2) 0.2883(2) 0.0378(7) Uani d . 1 O
O24 0.6424(2) 0.5889(2) 0.1349(2) 0.0330(6) Uani d . 1 O
O25 0.6916(3) 0.6976(2) 0.3194(2) 0.0359(6) Uani d . 1 O
C3 0.4854(4) 0.4632(3) 0.2556(3) 0.0302(8) Uani d . 1 C
C4 0.6282(4) 0.4859(3) 0.2886(3) 0.0323(8) Uani d . 1 C
O71 0.8950(11) 0.0319(9) 0.5737(13) 0.074(5) Uani d P 0.297(9) O
O81 0.7744(5) 0.1610(4) 0.5900(5) 0.074(2) Uani d P 0.703(9) O
C82 0.8700(7) 0.1432(7) 0.6677(7) 0.074(3) Uani d P 0.703(9) C
O91 0.2380(10) 0.1071(6) 0.6914(7) 0.051(3) Uani d P 0.434(15) O
O92 0.1436(6) 0.0750(5) 0.6188(6) 0.099(3) Uani d P 0.845(19) O
H11A 0.2396 0.3603 0.1088 0.040 Uiso calc R 1 H
H11B 0.1120 0.3723 0.0880 0.040 Uiso calc R 1 H
H21A 0.0059 -0.3901 -0.5379 0.040 Uiso calc R 1 H
H21B -0.0142 -0.4094 -0.4401 0.040 Uiso calc R 1 H
H12A 0.1504 0.3511 -0.0667 0.046 Uiso calc R 1 H
H12B 0.0242 0.2610 -0.0749 0.046 Uiso calc R 1 H
H13A 0.1462 0.1784 -0.1392 0.042 Uiso calc R 1 H
H13B 0.2695 0.2347 -0.0329 0.042 Uiso calc R 1 H
H14 0.0412 0.0785 -0.0465 0.038 Uiso calc R 1 H
H15A 0.1487 0.0901 0.1344 0.042 Uiso calc R 1 H
H15B 0.2706 0.1809 0.1366 0.042 Uiso calc R 1 H
H16A 0.0240 0.2022 0.0979 0.043 Uiso calc R 1 H
H16B 0.1485 0.2612 0.2029 0.043 Uiso calc R 1 H
H17A 0.2850 0.0512 -0.0065 0.040 Uiso calc R 1 H
H17B 0.1657 -0.0344 0.0007 0.040 Uiso calc R 1 H
H18A 0.0518 -0.0540 -0.1855 0.044 Uiso calc R 1 H
H18B 0.1800 0.0224 -0.1892 0.044 Uiso calc R 1 H
H22A 0.2104 -0.2744 -0.4434 0.046 Uiso calc R 1 H
H22B 0.1962 -0.3874 -0.4124 0.046 Uiso calc R 1 H
H23A 0.2957 -0.2455 -0.2585 0.041 Uiso calc R 1 H
H23B 0.1651 -0.3239 -0.2604 0.041 Uiso calc R 1 H
H24 0.1936 -0.1233 -0.3192 0.041 Uiso calc R 1 H
H25A -0.0238 -0.1551 -0.3474 0.042 Uiso calc R 1 H
H25B -0.0347 -0.2683 -0.3176 0.042 Uiso calc R 1 H
H26A -0.1178 -0.2937 -0.5039 0.046 Uiso calc R 1 H
H26B 0.0149 -0.2154 -0.4989 0.046 Uiso calc R 1 H
H27A 0.1529 -0.1805 -0.1368 0.041 Uiso calc R 1 H
H27B 0.2840 -0.1035 -0.1349 0.041 Uiso calc R 1 H
H31A 0.5734 0.6890 0.3969 0.039 Uiso calc R 1 H
H31B 0.4584 0.7008 0.4137 0.039 Uiso calc R 1 H
H41A 0.5078 1.3922 0.9345 0.038 Uiso calc R 1 H
H41B 0.6289 1.4586 1.0227 0.038 Uiso calc R 1 H
H32A 0.6800 0.7042 0.5748 0.044 Uiso calc R 1 H
H32B 0.5480 0.6070 0.5300 0.044 Uiso calc R 1 H
H33A 0.5713 0.7165 0.6888 0.042 Uiso calc R 1 H
H33B 0.4468 0.7133 0.5931 0.042 Uiso calc R 1 H
H34 0.6852 0.8849 0.6800 0.037 Uiso calc R 1 H
H35A 0.4641 0.8794 0.5052 0.038 Uiso calc R 1 H
H35B 0.5992 0.9727 0.5519 0.038 Uiso calc R 1 H
H36A 0.5736 0.8604 0.3944 0.043 Uiso calc R 1 H
H36B 0.6952 0.8603 0.4915 0.043 Uiso calc R 1 H
H37A 0.4416 0.8938 0.6729 0.042 Uiso calc R 1 H
H37B 0.5389 0.8704 0.7723 0.042 Uiso calc R 1 H
H38A 0.5924 1.0666 0.7067 0.041 Uiso calc R 1 H
H38B 0.6855 1.0428 0.8091 0.041 Uiso calc R 1 H
H42A 0.7497 1.3861 0.9549 0.038 Uiso calc R 1 H
H42B 0.6632 1.4314 0.8668 0.038 Uiso calc R 1 H
H43A 0.6504 1.2568 0.7938 0.037 Uiso calc R 1 H
H43B 0.5126 1.2594 0.7871 0.037 Uiso calc R 1 H
H44 0.6771 1.1847 0.9455 0.037 Uiso calc R 1 H
H45A 0.4260 1.1900 0.9176 0.041 Uiso calc R 1 H
H45B 0.5091 1.1444 1.0073 0.041 Uiso calc R 1 H
H46A 0.5187 1.3186 1.0768 0.039 Uiso calc R 1 H
H46B 0.6582 1.3152 1.0897 0.039 Uiso calc R 1 H
H47A 0.4395 1.0606 0.7791 0.043 Uiso calc R 1 H
H47B 0.5129 1.0158 0.8741 0.043 Uiso calc R 1 H
H13 0.2963 0.4802 0.3111 0.056 Uiso calc R 1 H
H2A 0.0562 0.6312 0.2135 0.045 Uiso calc R 1 H
H2B 0.1340 0.5762 0.1617 0.045 Uiso calc R 1 H
H23 0.8580 0.5807 0.2384 0.057 Uiso calc R 1 H
H4A 0.6439 0.4247 0.2539 0.039 Uiso calc R 1 H
H4B 0.6675 0.4943 0.3658 0.039 Uiso calc R 1 H

loop_
_atom_site_aniso_label
_atom_site_aniso_U_11
_atom_site_aniso_U_22
_atom_site_aniso_U_33
_atom_site_aniso_U_12
_atom_site_aniso_U_13
_atom_site_aniso_U_23
N11 0.0297(17) 0.0363(18) 0.0335(17) 0.0109(14) 0.0134(14) 0.0027(14)
N21 0.0374(18) 0.0355(18) 0.0270(16) 0.0094(15) 0.0156(14) 0.0054(13)
C12 0.041(2) 0.046(2) 0.032(2) 0.0178(19) 0.0132(18) 0.0098(18)
C13 0.038(2) 0.041(2) 0.0295(19) 0.0146(18) 0.0160(17) 0.0090(17)
C14 0.031(2) 0.034(2) 0.0283(19) 0.0084(16) 0.0128(16) 0.0023(15)
C15 0.038(2) 0.037(2) 0.0277(19) 0.0095(18) 0.0149(17) 0.0042(16)
C16 0.038(2) 0.038(2) 0.034(2) 0.0082(18) 0.0192(18) 0.0055(17)
C17 0.033(2) 0.037(2) 0.0303(19) 0.0093(17) 0.0131(16) 0.0042(16)
C18 0.040(2) 0.040(2) 0.0287(19) 0.0139(18) 0.0148(17) 0.0041(16)
C22 0.036(2) 0.045(2) 0.033(2) 0.0136(19) 0.0151(18) 0.0037(18)
C23 0.034(2) 0.037(2) 0.0303(19) 0.0115(17) 0.0130(17) 0.0046(16)
C24 0.039(2) 0.039(2) 0.0283(19) 0.0142(18) 0.0161(17) 0.0067(16)
C25 0.032(2) 0.042(2) 0.0293(19) 0.0131(18) 0.0103(16) 0.0026(17)
C26 0.040(2) 0.044(2) 0.0277(19) 0.0171(19) 0.0096(17) 0.0038(17)
C27 0.033(2) 0.040(2) 0.0286(19) 0.0136(17) 0.0119(16) 0.0029(16)
N31 0.0345(18) 0.0376(18) 0.0255(16) 0.0128(15) 0.0110(14) 0.0057(13)
N41 0.0292(17) 0.0346(18) 0.0300(16) 0.0123(14) 0.0094(13) 0.0013(13)
C32 0.043(2) 0.041(2) 0.0263(19) 0.0202(19) 0.0098(17) 0.0067(16)
C33 0.044(2) 0.034(2) 0.0278(19) 0.0106(18) 0.0155(17) 0.0096(16)
C34 0.034(2) 0.035(2) 0.0251(18) 0.0138(17) 0.0101(16) 0.0069(15)
C35 0.035(2) 0.032(2) 0.0289(19) 0.0104(17) 0.0122(16) 0.0090(15)
C36 0.042(2) 0.037(2) 0.0277(19) 0.0122(18) 0.0150(17) 0.0059(16)
C37 0.041(2) 0.035(2) 0.033(2) 0.0136(18) 0.0179(18) 0.0067(16)
C38 0.036(2) 0.039(2) 0.0296(19) 0.0136(18) 0.0146(17) 0.0040(16)
C42 0.033(2) 0.035(2) 0.0290(19) 0.0106(17) 0.0147(16) 0.0075(16)
C43 0.032(2) 0.039(2) 0.0252(18) 0.0138(17) 0.0130(16) 0.0061(15)
C44 0.032(2) 0.038(2) 0.0285(18) 0.0170(17) 0.0151(16) 0.0087(16)
C45 0.037(2) 0.037(2) 0.0305(19) 0.0132(18) 0.0170(17) 0.0039(16)
C46 0.031(2) 0.037(2) 0.0278(19) 0.0096(16) 0.0120(16) 0.0041(16)
C47 0.039(2) 0.038(2) 0.033(2) 0.0128(18) 0.0181(18) 0.0045(17)
P1 0.0280(5) 0.0355(6) 0.0271(5) 0.0105(4) 0.0115(4) 0.0049(4)
O11 0.0274(14) 0.0470(17) 0.0327(14) 0.0123(12) 0.0107(12) -0.0014(12)
O12 0.0374(17) 0.064(2) 0.0401(16) 0.0236(15) 0.0111(13) -0.0073(15)
O13 0.0289(14) 0.0384(16) 0.0423(16) 0.0125(12) 0.0124(13) 0.0000(12)
O14 0.0355(15) 0.0407(16) 0.0296(14) 0.0081(12) 0.0176(12) 0.0066(11)
O15 0.0304(14) 0.0381(16) 0.0363(15) 0.0092(12) 0.0118(12) 0.0028(12)
C1 0.034(2) 0.045(2) 0.0240(18) 0.0180(18) 0.0096(16) 0.0068(16)
C2 0.035(2) 0.046(2) 0.037(2) 0.0145(19) 0.0187(18) 0.0156(18)
P2 0.0266(5) 0.0413(6) 0.0252(5) 0.0129(4) 0.0098(4) 0.0043(4)
O21 0.0357(16) 0.0458(17) 0.0361(15) 0.0145(13) 0.0176(13) 0.0028(12)
O22 0.0329(15) 0.0443(17) 0.0290(14) 0.0125(13) 0.0116(12) 0.0028(12)
O23 0.0311(15) 0.0503(18) 0.0300(14) 0.0162(13) 0.0104(12) -0.0008(12)
O24 0.0297(14) 0.0433(16) 0.0266(13) 0.0122(12) 0.0113(11) 0.0080(11)
O25 0.0331(15) 0.0395(16) 0.0358(15) 0.0136(12) 0.0156(12) 0.0006(12)
C3 0.034(2) 0.033(2) 0.0289(19) 0.0147(16) 0.0141(16) 0.0115(16)
C4 0.033(2) 0.039(2) 0.0251(18) 0.0157(17) 0.0090(16) 0.0058(15)
O71 0.046(7) 0.043(7) 0.141(13) 0.002(5) 0.060(8) 0.008(7)
O81 0.058(3) 0.047(3) 0.103(5) 0.021(3) 0.011(3) 0.007(3)
C82 0.025(4) 0.072(6) 0.096(7) 0.002(3) -0.006(4) 0.033(5)
O91 0.056(7) 0.048(5) 0.045(5) 0.009(4) 0.021(5) 0.011(4)
O92 0.065(5) 0.117(5) 0.134(7) 0.028(4) 0.044(5) 0.085(5)

loop_
_atom_type_symbol
_atom_type_description
_atom_type_scat_dispersion_real
_atom_type_scat_dispersion_imag
_atom_type_scat_source
C C 0.0033 0.0016 'International Tables Vol C Tables 4.2.6.8 and 6.1.1.4'
H H 0.0000 0.0000 'International Tables Vol C Tables 4.2.6.8 and 6.1.1.4'
N N 0.0061 0.0033 'International Tables Vol C Tables 4.2.6.8 and 6.1.1.4'
O O 0.0106 0.0060 'International Tables Vol C Tables 4.2.6.8 and 6.1.1.4'
P P 0.1023 0.0942 'International Tables Vol C Tables 4.2.6.8 and 6.1.1.4'

loop_
_geom_angle_atom_site_label_1
_geom_angle_atom_site_label_2
_geom_angle_atom_site_label_3
_geom_angle
_geom_angle_publ_flag
C16 N11 C12 112.2(3) no
C16 N11 H11A 109.2 no
C12 N11 H11A 109.2 no
C16 N11 H11B 109.2 no
C12 N11 H11B 109.2 no
H11A N11 H11B 107.9 no
C26 N21 C22 111.8(3) no
C26 N21 H21A 109.3 no
C22 N21 H21A 109.3 no
C26 N21 H21B 109.3 no
C22 N21 H21B 109.3 no
H21A N21 H21B 107.9 no
N11 C12 C13 111.1(3) no
N11 C12 H12A 109.4 no
C13 C12 H12A 109.4 no
N11 C12 H12B 109.4 no
C13 C12 H12B 109.4 no
H12A C12 H12B 108.0 no
C14 C13 C12 112.0(3) no
C14 C13 H13A 109.2 no
C12 C13 H13A 109.2 no
C14 C13 H13B 109.2 no
C12 C13 H13B 109.2 no
H13A C13 H13B 107.9 no
C13 C14 C15 108.6(3) no
C13 C14 C17 113.9(3) no
C15 C14 C17 110.8(3) no
C13 C14 H14 107.8 no
C15 C14 H14 107.8 no
C17 C14 H14 107.8 no
C16 C15 C14 111.4(3) no
C16 C15 H15A 109.4 no
C14 C15 H15A 109.4 no
C16 C15 H15B 109.4 no
C14 C15 H15B 109.4 no
H15A C15 H15B 108.0 no
N11 C16 C15 111.4(3) no
N11 C16 H16A 109.4 no
C15 C16 H16A 109.4 no
N11 C16 H16B 109.4 no
C15 C16 H16B 109.4 no
H16A C16 H16B 108.0 no
C18 C17 C14 114.4(3) no
C18 C17 H17A 108.7 no
C14 C17 H17A 108.7 no
C18 C17 H17B 108.7 no
C14 C17 H17B 108.7 no
H17A C17 H17B 107.6 no
C27 C18 C17 112.6(3) no
C27 C18 H18A 109.1 no
C17 C18 H18A 109.1 no
C27 C18 H18B 109.1 no
C17 C18 H18B 109.1 no
H18A C18 H18B 107.8 no
N21 C22 C23 110.1(3) no
N21 C22 H22A 109.6 no
C23 C22 H22A 109.6 no
N21 C22 H22B 109.6 no
C23 C22 H22B 109.6 no
H22A C22 H22B 108.1 no
C22 C23 C24 112.0(3) no
C22 C23 H23A 109.2 no
C24 C23 H23A 109.2 no
C22 C23 H23B 109.2 no
C24 C23 H23B 109.2 no
H23A C23 H23B 107.9 no
C23 C24 C25 108.9(3) no
C23 C24 C27 109.9(3) no
C25 C24 C27 113.4(3) no
C23 C24 H24 108.2 no
C25 C24 H24 108.2 no
C27 C24 H24 108.2 no
C24 C25 C26 111.3(3) no
C24 C25 H25A 109.4 no
C26 C25 H25A 109.4 no
C24 C25 H25B 109.4 no
C26 C25 H25B 109.4 no
H25A C25 H25B 108.0 no
N21 C26 C25 109.4(3) no
N21 C26 H26A 109.8 no
C25 C26 H26A 109.8 no
N21 C26 H26B 109.8 no
C25 C26 H26B 109.8 no
H26A C26 H26B 108.2 no
C18 C27 C24 114.0(3) no
C18 C27 H27A 108.7 no
C24 C27 H27A 108.7 no
C18 C27 H27B 108.7 no
C24 C27 H27B 108.7 no
H27A C27 H27B 107.6 no
C36 N31 C32 111.0(3) no
C36 N31 H31A 109.4 no
C32 N31 H31A 109.4 no
C36 N31 H31B 109.4 no
C32 N31 H31B 109.4 no
H31A N31 H31B 108.0 no
C42 N41 C46 111.9(3) no
C42 N41 H41A 109.2 no
C46 N41 H41A 109.2 no
C42 N41 H41B 109.2 no
C46 N41 H41B 109.2 no
H41A N41 H41B 107.9 no
N31 C32 C33 109.7(3) no
N31 C32 H32A 109.7 no
C33 C32 H32A 109.7 no
N31 C32 H32B 109.7 no
C33 C32 H32B 109.7 no
H32A C32 H32B 108.2 no
C32 C33 C34 112.9(3) no
C32 C33 H33A 109.0 no
C34 C33 H33A 109.0 no
C32 C33 H33B 109.0 no
C34 C33 H33B 109.0 no
H33A C33 H33B 107.8 no
C33 C34 C35 109.7(3) no
C33 C34 C37 110.3(3) no
C35 C34 C37 111.5(3) no
C33 C34 H34 108.4 no
C35 C34 H34 108.4 no
C37 C34 H34 108.4 no
C36 C35 C34 112.0(3) no
C36 C35 H35A 109.2 no
C34 C35 H35A 109.2 no
C36 C35 H35B 109.2 no
C34 C35 H35B 109.2 no
H35A C35 H35B 107.9 no
N31 C36 C35 111.1(3) no
N31 C36 H36A 109.4 no
C35 C36 H36A 109.4 no
N31 C36 H36B 109.4 no
C35 C36 H36B 109.4 no
H36A C36 H36B 108.0 no
C38 C37 C34 116.6(3) no
C38 C37 H37A 108.1 no
C34 C37 H37A 108.1 no
C38 C37 H37B 108.1 no
C34 C37 H37B 108.1 no
H37A C37 H37B 107.3 no
C37 C38 C47 111.1(3) no
C37 C38 H38A 109.4 no
C47 C38 H38A 109.4 no
C37 C38 H38B 109.4 no
C47 C38 H38B 109.4 no
H38A C38 H38B 108.0 no
N41 C42 C43 110.7(3) no
N41 C42 H42A 109.5 no
C43 C42 H42A 109.5 no
N41 C42 H42B 109.5 no
C43 C42 H42B 109.5 no
H42A C42 H42B 108.1 no
C42 C43 C44 112.0(3) no
C42 C43 H43A 109.2 no
C44 C43 H43A 109.2 no
C42 C43 H43B 109.2 no
C44 C43 H43B 109.2 no
H43A C43 H43B 107.9 no
C45 C44 C47 109.9(3) no
C45 C44 C43 107.2(3) no
C47 C44 C43 114.3(3) no
C45 C44 H44 108.4 no
C47 C44 H44 108.4 no
C43 C44 H44 108.4 no
C46 C45 C44 113.1(3) no
C46 C45 H45A 109.0 no
C44 C45 H45A 109.0 no
C46 C45 H45B 109.0 no
C44 C45 H45B 109.0 no
H45A C45 H45B 107.8 no
N41 C46 C45 110.7(3) no
N41 C46 H46A 109.5 no
C45 C46 H46A 109.5 no
N41 C46 H46B 109.5 no
C45 C46 H46B 109.5 no
H46A C46 H46B 108.1 no
C44 C47 C38 117.1(3) no
C44 C47 H47A 108.0 no
C38 C47 H47A 108.0 no
C44 C47 H47B 108.0 no
C38 C47 H47B 108.0 no
H47A C47 H47B 107.3 no
O14 P1 O15 117.01(16) no
O14 P1 O13 107.97(16) no
O15 P1 O13 111.20(16) no
O14 P1 C2 107.75(17) no
O15 P1 C2 106.42(18) no
O13 P1 C2 105.88(18) no
P1 O13 H13 109.5 no
O12 C1 O11 123.2(4) no
O12 C1 C2 119.3(4) no
O11 C1 C2 117.5(3) no
C1 C2 P1 113.9(3) no
C1 C2 H2A 108.8 no
P1 C2 H2A 108.8 no
C1 C2 H2B 108.8 no
P1 C2 H2B 108.8 no
H2A C2 H2B 107.7 no
O25 P2 O24 117.53(16) no
O25 P2 O23 109.04(16) no
O24 P2 O23 110.04(15) no
O25 P2 C4 107.10(17) no
O24 P2 C4 107.96(17) no
O23 P2 C4 104.31(17) no
P2 O23 H23 109.5 no
O22 C3 O21 125.0(4) no
O22 C3 C4 118.7(3) no
O21 C3 C4 116.3(3) no
C3 C4 P2 111.3(3) no
C3 C4 H4A 109.4 no
P2 C4 H4A 109.4 no
C3 C4 H4B 109.4 no
P2 C4 H4B 109.4 no
H4A C4 H4B 108.0 no

loop_
_geom_bond_atom_site_label_1
_geom_bond_atom_site_label_2
_geom_bond_distance
_geom_bond_publ_flag
N11 C16 1.489(5) no
N11 C12 1.490(5) no
N11 H11A 0.92 no
N11 H11B 0.92 no
N21 C26 1.485(5) no
N21 C22 1.497(5) no
N21 H21A 0.92 no
N21 H21B 0.92 no
C12 C13 1.527(6) no
C12 H12A 0.99 no
C12 H12B 0.99 no
C13 C14 1.518(5) no
C13 H13A 0.99 no
C13 H13B 0.99 no
C14 C15 1.522(5) no
C14 C17 1.529(5) no
C14 H14 1.00 no
C15 C16 1.518(6) no
C15 H15A 0.99 no
C15 H15B 0.99 no
C16 H16A 0.99 no
C16 H16B 0.99 no
C17 C18 1.528(5) no
C17 H17A 0.99 no
C17 H17B 0.99 no
C18 C27 1.519(5) no
C18 H18A 0.99 no
C18 H18B 0.99 no
C22 C23 1.523(5) no
C22 H22A 0.99 no
C22 H22B 0.99 no
C23 C24 1.523(5) no
C23 H23A 0.99 no
C23 H23B 0.99 no
C24 C25 1.525(5) no
C24 C27 1.534(5) no
C24 H24 1.00 no
C25 C26 1.533(5) no
C25 H25A 0.99 no
C25 H25B 0.99 no
C26 H26A 0.99 no
C26 H26B 0.99 no
C27 H27A 0.99 no
C27 H27B 0.99 no
N31 C36 1.486(5) no
N31 C32 1.494(5) no
N31 H31A 0.92 no
N31 H31B 0.92 no
N41 C42 1.493(5) no
N41 C46 1.497(5) no
N41 H41A 0.92 no
N41 H41B 0.92 no
C32 C33 1.519(5) no
C32 H32A 0.99 no
C32 H32B 0.99 no
C33 C34 1.527(5) no
C33 H33A 0.99 no
C33 H33B 0.99 no
C34 C35 1.535(5) no
C34 C37 1.535(5) no
C34 H34 1.00 no
C35 C36 1.511(5) no
C35 H35A 0.99 no
C35 H35B 0.99 no
C36 H36A 0.99 no
C36 H36B 0.99 no
C37 C38 1.526(6) no
C37 H37A 0.99 no
C37 H37B 0.99 no
C38 C47 1.529(5) no
C38 H38A 0.99 no
C38 H38B 0.99 no
C42 C43 1.527(5) no
C42 H42A 0.99 no
C42 H42B 0.99 no
C43 C44 1.532(5) no
C43 H43A 0.99 no
C43 H43B 0.99 no
C44 C45 1.523(5) no
C44 C47 1.523(5) no
C44 H44 1.00 no
C45 C46 1.518(5) no
C45 H45A 0.99 no
C45 H45B 0.99 no
C46 H46A 0.99 no
C46 H46B 0.99 no
C47 H47A 0.99 no
C47 H47B 0.99 no
P1 O14 1.504(3) no
P1 O15 1.510(3) no
P1 O13 1.569(3) no
P1 C2 1.817(4) no
O11 C1 1.260(5) no
O12 C1 1.255(5) no
O13 H13 0.84 no
C1 C2 1.511(6) no
C2 H2A 0.99 no
C2 H2B 0.99 no
P2 O25 1.501(3) no
P2 O24 1.511(3) no
P2 O23 1.575(3) no
P2 C4 1.815(4) no
O21 C3 1.268(4) no
O22 C3 1.253(5) no
O23 H23 0.84 no
C3 C4 1.517(5) no
C4 H4A 0.99 no
C4 H4B 0.99 no
O81 C82 1.369(9) no
O91 O92 1.150(9) no

loop_
_geom_hbond_atom_site_label_D
_geom_hbond_atom_site_label_H
_geom_hbond_atom_site_label_A
_geom_hbond_site_symmetry_A
_geom_hbond_distance_DH
_geom_hbond_distance_HA
_geom_hbond_distance_DA
_geom_hbond_angle_DHA
_geom_hbond_publ_flag
N11 H11A O22 . 0.92 1.81 2.716(4) 168 y
N11 H11B O12 . 0.92 1.83 2.659(4) 149 y
N21 H21A O23 1_444 0.92 2.52 3.228(4) 134 .
N21 H21B O14 2 0.92 1.81 2.722(4) 174 y
N31 H31A O25 . 0.92 2.01 2.840(4) 150 y
N31 H31A O21 . 0.92 2.34 2.832(4) 113 .
N31 H31B O15 . 0.92 1.90 2.797(4) 166 y
N41 H41A O24 2_676 0.92 1.81 2.721(4) 171 y
N41 H41B O24 1_566 0.92 2.12 2.976(4) 154 y
N41 H41B O11 1_666 0.92 2.62 3.091(4) 113 .
O13 H13 O21 . 0.84 1.70 2.533(4) 171 y
O23 H23 O11 1_655 0.84 1.72 2.524(4) 160 y

loop_
_geom_torsion_atom_site_label_1
_geom_torsion_atom_site_label_2
_geom_torsion_atom_site_label_3
_geom_torsion_atom_site_label_4
_geom_torsion
_geom_torsion_publ_flag
C16 N11 C12 C13 -53.9(4) no
N11 C12 C13 C14 55.4(5) no
C12 C13 C14 C15 -56.3(4) no
C12 C13 C14 C17 179.7(3) no
C13 C14 C15 C16 56.9(4) no
C17 C14 C15 C16 -177.3(3) no
C12 N11 C16 C15 55.0(4) no
C14 C15 C16 N11 -56.9(4) no
C13 C14 C17 C18 -62.1(5) no
C15 C14 C17 C18 175.2(3) no
C14 C17 C18 C27 -173.5(3) no
C26 N21 C22 C23 57.8(4) no
N21 C22 C23 C24 -56.0(4) no
C22 C23 C24 C25 55.3(4) no
C22 C23 C24 C27 -179.8(3) no
C23 C24 C25 C26 -56.4(4) no
C27 C24 C25 C26 -179.1(3) no
C22 N21 C26 C25 -58.8(4) no
C24 C25 C26 N21 58.5(4) no
C17 C18 C27 C24 -177.4(3) no
C23 C24 C27 C18 179.3(3) no
C25 C24 C27 C18 -58.6(5) no
C36 N31 C32 C33 59.0(4) no
N31 C32 C33 C34 -56.3(4) no
C32 C33 C34 C35 52.3(4) no
C32 C33 C34 C37 175.5(3) no
C33 C34 C35 C36 -51.5(4) no
C37 C34 C35 C36 -173.9(3) no
C32 N31 C36 C35 -59.5(4) no
C34 C35 C36 N31 55.8(4) no
C33 C34 C37 C38 166.6(3) no
C35 C34 C37 C38 -71.3(4) no
C34 C37 C38 C47 177.4(3) no
C46 N41 C42 C43 55.5(4) no
N41 C42 C43 C44 -57.5(4) no
C42 C43 C44 C45 56.6(4) no
C42 C43 C44 C47 178.6(3) no
C47 C44 C45 C46 178.8(3) no
C43 C44 C45 C46 -56.4(4) no
C42 N41 C46 C45 -54.7(4) no
C44 C45 C46 N41 56.5(4) no
C45 C44 C47 C38 -174.1(3) no
C43 C44 C47 C38 65.4(5) no
C37 C38 C47 C44 169.5(3) no
O12 C1 C2 P1 -87.9(4) no
O11 C1 C2 P1 91.8(4) no
O14 P1 C2 C1 -49.0(3) no
O15 P1 C2 C1 -175.2(3) no
O13 P1 C2 C1 66.4(3) no
O22 C3 C4 P2 93.7(4) no
O21 C3 C4 P2 -85.0(4) no
O25 P2 C4 C3 66.9(3) no
O24 P2 C4 C3 -60.5(3) no
O23 P2 C4 C3 -177.6(3) no
